data_1535500
loop_
_publ_author_name
'Bremm, S.'
'Meyer, G.'

_publ_section_title
;
 Reactivity of ammonium halides: action of ammonium chloride and bromide
 on iron and iron(III) chloride and bromide
;
_journal_name_full 'Zeitschrift fuer Anorganische und Allgemeine Chemie'
_journal_page_first 1875
_journal_page_last 1880
_journal_volume 629
_journal_year 2003
_chemical_formula_sum 'Cl5 Fe H11 N3'
_chemical_name_systematic '(N H4)2 (Fe (N H3) Cl5)'
_space_group_IT_number 62
_symmetry_space_group_name_Hall '-P 2ac 2n'
_symmetry_space_group_name_H-M 'P n m a'
_cell_angle_alpha 90
_cell_angle_beta 90
_cell_angle_gamma 90
_cell_formula_units_Z 4
_cell_length_a 13.727
_cell_length_b 9.9339
_cell_length_c 7.0606
_cell_volume 962.802
_citation_journal_id_ASTM ZAACAB
_cod_data_source_file Bremm_ZAACAB_2003_909.cif
_cod_data_source_block H11Cl5Fe1N3
_cod_original_cell_volume 962.8021
_cod_original_formula_sum 'H11 Cl5 Fe1 N3'
_cod_database_code 1535500

loop_
_symmetry_equiv_pos_as_xyz
x,y,z
-x+1/2,-y,z+1/2
x+1/2,-y+1/2,-z+1/2
-x,y+1/2,-z
-x,-y,-z
x-1/2,y,-z-1/2
-x-1/2,y-1/2,z-1/2
x,-y-1/2,z

loop_
_atom_site_label
_atom_site_type_symbol
_atom_site_fract_x
_atom_site_fract_y
_atom_site_fract_z
_atom_site_occupancy
_atom_site_U_iso_or_equiv
_atom_site_attached_hydrogens
Cl4 Cl-1 0.27685 0.25 -0.072 1 0.0 0
Cl1 Cl-1 0.25222 0.25 0.3983 1 0.0 0
N1 N-3 0.5034 0.25 -0.0008 1 0.0 3
Cl3 Cl-1 0.49398 0.25 0.4531 1 0.0 0
Fe1 Fe+3 0.38389 0.25 0.18955 1 0.0 0
N2 N-3 0.142 0.5007 0.1588 1 0.0 4
Cl2 Cl-1 0.39508 0.01081 0.1763 1 0.0 0
